data_7246497
loop_
_publ_author_name
'Hommelsheim, Ren\`e'
'Bausch, Sandra'
'van Nahl, Robin'
'Ward, Jas S.'
'Rissanen, Kari'
'Bolm, Carsten'

_publ_section_title
;
 Synthesis of 3-amino-substituted benzothiadiazine oxides by a
 palladium-catalysed cascade reaction
;
_journal_issue 8
_journal_name_full 'Green Chemistry'
_journal_page_first 3021
_journal_page_last 3026
_journal_paper_doi 10.1039/D3GC00442B
_journal_volume 25
_journal_year 2023
_chemical_absolute_configuration ad
_chemical_formula_moiety 'C14 H12 Cl N3 O S'
_chemical_formula_sum 'C14 H12 Cl N3 O S'
_chemical_formula_weight 305.78
_space_group_crystal_system monoclinic
_space_group_IT_number 4
_space_group_name_Hall 'P 2yb'
_space_group_name_H-M_alt 'P 1 21 1'
_atom_sites_solution_hydrogens mixed
_atom_sites_solution_primary dual
_audit_creation_date 2023-02-06
_audit_creation_method
;
Olex2 1.2
(compiled 2018.05.29 svn.r3508 for OlexSys, GUI svn.r5506)
;
_audit_update_record
;
2023-02-06 deposited with the CCDC.	2023-03-21 downloaded from the CCDC.
;
_cell_angle_alpha 90
_cell_angle_beta 106.910(5)
_cell_angle_gamma 90
_cell_formula_units_Z 2
_cell_length_a 10.7651(5)
_cell_length_b 4.8762(2)
_cell_length_c 13.0778(5)
_cell_measurement_reflns_used 1480
_cell_measurement_temperature 120.01(10)
_cell_measurement_theta_max 75.6750
_cell_measurement_theta_min 4.2440
_cell_volume 656.81(5)
_computing_cell_refinement 'CrysAlisPro 1.171.40.84a (Rigaku OD, 2020)'
_computing_data_collection 'CrysAlisPro 1.171.40.84a (Rigaku OD, 2020)'
_computing_data_reduction 'CrysAlisPro 1.171.40.84a (Rigaku OD, 2020)'
_computing_molecular_graphics 'Olex2 (Dolomanov et al., 2009)'
_computing_publication_material 'Olex2 (Dolomanov et al., 2009)'
_computing_structure_refinement 'ShelXL (Sheldrick, 2015)'
_computing_structure_solution 'ShelXT (Sheldrick, 2015)'
_diffrn_ambient_environment N~2~
_diffrn_ambient_temperature 120.01(10)
_diffrn_detector 'CCD plate'
_diffrn_detector_area_resol_mean 5.1947
_diffrn_detector_type Atlas
_diffrn_measured_fraction_theta_full 0.996
_diffrn_measured_fraction_theta_max 0.987
_diffrn_measurement_details
;
List of Runs (angles in degrees, time in seconds):

  # Type    Start    End  Width  t~exp~   \w     \q     \k     \f   Frames
#--------------------------------------------------------------------------
  1  \w   -112.00 -74.00   1.00    2.00    --  -42.17-143.00 -26.00   38
  2  \w   -116.00 -18.00   1.00    2.00    --  -42.17 -37.00-150.00   98
  3  \w     37.00  90.00   1.00    2.00    --   42.17-125.00  60.00   53
  4  \w    -20.00   8.00   1.00    2.00    --   42.17 -77.00-180.00   28
  5  \w     50.00  75.00   1.00    2.00    --   42.17 -77.00-180.00   25
  6  \w     35.00 107.00   1.00    5.00    --  112.00 -94.00 120.00   72
  7  \w     86.00 171.00   1.00    5.00    --  112.00  45.00-120.00   85
  8  \w     63.00 137.00   1.00    5.00    --  112.00 -61.00 150.00   74
  9  \w     70.00 109.00   1.00    5.00    --  112.00-111.00 -90.00   39
 10  \w     85.00 129.00   1.00    5.00    --  112.00  30.00  30.00   44
 11  \w     39.00  91.00   1.00    5.00    --  112.00 -45.00 120.00   52
 12  \w    105.00 177.00   1.00    5.00    --  112.00 111.00-180.00   72
;
_diffrn_measurement_device 'four-circle diffractometer'
_diffrn_measurement_device_type 'SuperNova, Dual, Cu at home/near, Atlas'
_diffrn_measurement_method '\w scans'
_diffrn_orient_matrix_type 'CrysAlisPro convention (1999,Acta A55,543-557)'
_diffrn_orient_matrix_UB_11 -0.0058186000
_diffrn_orient_matrix_UB_12 0.3154424000
_diffrn_orient_matrix_UB_13 0.0041693000
_diffrn_orient_matrix_UB_21 0.1323648000
_diffrn_orient_matrix_UB_22 0.0039142000
_diffrn_orient_matrix_UB_23 0.0865646000
_diffrn_orient_matrix_UB_31 0.0693917000
_diffrn_orient_matrix_UB_32 0.0192185000
_diffrn_orient_matrix_UB_33 -0.0874342000
_diffrn_radiation_monochromator mirror
_diffrn_radiation_probe x-ray
_diffrn_radiation_type CuK\a
_diffrn_radiation_wavelength 1.54184
_diffrn_reflns_av_R_equivalents 0.0303
_diffrn_reflns_av_unetI/netI 0.0539
_diffrn_reflns_Laue_measured_fraction_full 0.996
_diffrn_reflns_Laue_measured_fraction_max 0.987
_diffrn_reflns_limit_h_max 13
_diffrn_reflns_limit_h_min -7
_diffrn_reflns_limit_k_max 5
_diffrn_reflns_limit_k_min -6
_diffrn_reflns_limit_l_max 13
_diffrn_reflns_limit_l_min -16
_diffrn_reflns_number 2727
_diffrn_reflns_point_group_measured_fraction_full 0.770
_diffrn_reflns_point_group_measured_fraction_max 0.745
_diffrn_reflns_theta_full 67.684
_diffrn_reflns_theta_max 74.346
_diffrn_reflns_theta_min 3.532
_diffrn_source 'micro-focus sealed X-ray tube'
_diffrn_source_type 'SuperNova (Cu) X-ray Source'
_exptl_absorpt_coefficient_mu 4.050
_exptl_absorpt_correction_T_max 0.939
_exptl_absorpt_correction_T_min 0.604
_exptl_absorpt_correction_type analytical
_exptl_absorpt_process_details
;
CrysAlisPro 1.171.40.84a (Rigaku Oxford Diffraction, 2020)
Analytical numeric absorption correction using a multifaceted crystal
model based on expressions derived by R.C. Clark & J.S. Reid.
(Clark, R. C. & Reid, J. S. (1995). Acta Cryst. A51, 887-897)
Empirical absorption correction using spherical harmonics,
implemented in SCALE3 ABSPACK scaling algorithm.
;
_exptl_crystal_colour colourless
_exptl_crystal_colour_primary colourless
_exptl_crystal_density_diffrn 1.546
_exptl_crystal_description needle
_exptl_crystal_F_000 316
_exptl_crystal_recrystallization_method 'Re-crystallisation from solvent: dichloromethane/pentane'
_exptl_crystal_size_max 0.22
_exptl_crystal_size_mid 0.043
_exptl_crystal_size_min 0.015
_refine_diff_density_max 0.461
_refine_diff_density_min -0.337
_refine_diff_density_rms 0.078
_refine_ls_abs_structure_details
;
 Classical Flack method preferred over Parsons because s.u. lower.
;
_refine_ls_abs_structure_Flack -0.03(3)
_refine_ls_extinction_method none
_refine_ls_goodness_of_fit_ref 1.028
_refine_ls_hydrogen_treatment mixed
_refine_ls_matrix_type full
_refine_ls_number_parameters 185
_refine_ls_number_reflns 2001
_refine_ls_number_restraints 1
_refine_ls_restrained_S_all 1.028
_refine_ls_R_factor_all 0.0473
_refine_ls_R_factor_gt 0.0431
_refine_ls_shift/su_max 0.000
_refine_ls_shift/su_mean 0.000
_refine_ls_structure_factor_coef Fsqd
_refine_ls_weighting_details 'w=1/[\s^2^(Fo^2^)+(0.0648P)^2^+0.1921P] where P=(Fo^2^+2Fc^2^)/3'
_refine_ls_weighting_scheme calc
_refine_ls_wR_factor_gt 0.1078
_refine_ls_wR_factor_ref 0.1119
_reflns_Friedel_coverage 0.344
_reflns_Friedel_fraction_full 0.478
_reflns_Friedel_fraction_max 0.434
_reflns_number_gt 1877
_reflns_number_total 2001
_reflns_threshold_expression 'I > 2\s(I)'
_cod_data_source_file d3gc00442b2.cif
_cod_data_source_block 3ak
_cod_depositor_comments 'Adding full bibliography for 7246497.cif.'
_cod_database_code 7246497
_shelxl_version_number 2014/6
_shelx_space_group_comment
;
The symmetry employed for this shelxl refinement is uniquely defined
by the following loop, which should always be used as a source of
symmetry information in preference to the above space-group names.
They are only intended as comments.
;
_shelx_estimated_absorpt_t_max 0.942
_shelx_estimated_absorpt_t_min 0.469
_reflns_odcompleteness_completeness 98.74
_reflns_odcompleteness_iscentric 1
_reflns_odcompleteness_theta 74.33
_olex2_refinement_description
;
1. Fixed Uiso
 At 1.2 times of:
  All C(H) groups, All N(H) groups
 At 1.5 times of:
  All C(H,H,H) groups
2.a Aromatic/amide H refined with riding coordinates:
 C6(H6), C7(H7), C8(H8), C9(H9), C15(H15), C16(H16), C18(H18), C19(H19)
2.b Idealised Me refined as rotating group:
 C12(H12A,H12B,H12C)
;
_ins_header
;
TITL RH-P894-b3_numabs_ana in P2(1) 
REM P2(1) (#4 in standard setting)
CELL 1.54184  10.765143   4.876245  13.077758  90.0000 106.9095  90.0000
ZERR    2.00   0.000494   0.000218   0.000532   0.0000   0.0047   0.0000
LATT -1
SYMM -x, y+1/2,-z 
SFAC C H N O S Cl
UNIT 28.00 24.00 6.00 2.00 2.00 2.00
TREF
HKLF 4
END
;
_olex2_submission_special_instructions 'No special instructions were received'
_oxdiff_exptl_absorpt_empirical_details
;
Empirical correction (ABSPACK) includes:
- Absorption correction using spherical harmonics
- Frame scaling
;
_oxdiff_exptl_absorpt_empirical_full_max 1.351
_oxdiff_exptl_absorpt_empirical_full_min 0.743

loop_
_space_group_symop_operation_xyz
'x, y, z'
'-x, y+1/2, -z'

loop_
_atom_site_label
_atom_site_type_symbol
_atom_site_fract_x
_atom_site_fract_y
_atom_site_fract_z
_atom_site_U_iso_or_equiv
_atom_site_adp_type
_atom_site_occupancy
_atom_site_site_symmetry_order
_atom_site_calc_flag
_atom_site_refinement_flags_posn
_atom_site_refinement_flags_adp
_atom_site_refinement_flags_occupancy
_atom_site_disorder_assembly
_atom_site_disorder_group
S1 S 0.15861(9) 0.6897(2) 0.18839(7) 0.0175(2) Uani 1 1 d . . . . .
N2 N 0.2857(4) 0.5221(9) 0.2306(3) 0.0216(8) Uani 1 1 d . . . . .
C3 C 0.3605(4) 0.5304(10) 0.3346(3) 0.0185(8) Uani 1 1 d . . . . .
N4 N 0.3457(3) 0.6784(10) 0.4137(3) 0.0199(7) Uani 1 1 d . . . . .
C5 C 0.2370(4) 0.8424(10) 0.3947(3) 0.0182(9) Uani 1 1 d . . . . .
C6 C 0.2171(4) 0.9967(11) 0.4802(3) 0.0222(9) Uani 1 1 d . . . . .
H6 H 0.2782 0.9822 0.5489 0.027 Uiso 1 1 calc R . . . .
C7 C 0.1118(4) 1.1671(12) 0.4666(3) 0.0230(9) Uani 1 1 d . . . . .
H7 H 0.1026 1.2698 0.5257 0.028 Uiso 1 1 calc R . . . .
C8 C 0.0173(4) 1.1926(13) 0.3667(3) 0.0251(9) Uani 1 1 d . . . . .
H8 H -0.0553 1.3104 0.3582 0.030 Uiso 1 1 calc R . . . .
C9 C 0.0322(4) 1.0441(11) 0.2824(3) 0.0214(9) Uani 1 1 d . . . . .
H9 H -0.0312 1.0561 0.2146 0.026 Uiso 1 1 calc R . . . .
C10 C 0.1397(4) 0.8757(9) 0.2955(3) 0.0173(9) Uani 1 1 d . . . . .
O11 O 0.0454(3) 0.5316(8) 0.1338(2) 0.0233(7) Uani 1 1 d . . . . .
C12 C 0.1854(5) 0.9227(10) 0.0947(3) 0.0218(9) Uani 1 1 d . . . . .
H12A H 0.2612 1.0364 0.1287 0.033 Uiso 1 1 calc GR . . . .
H12B H 0.1089 1.0401 0.0682 0.033 Uiso 1 1 calc GR . . . .
H12C H 0.2010 0.8216 0.0348 0.033 Uiso 1 1 calc GR . . . .
N13 N 0.4649(4) 0.3567(9) 0.3579(3) 0.0188(8) Uani 1 1 d . . . . .
H13 H 0.506(5) 0.335(15) 0.423(4) 0.023 Uiso 1 1 d R . . . .
C14 C 0.5225(4) 0.2244(10) 0.2872(3) 0.0180(9) Uani 1 1 d . . . . .
C15 C 0.5079(4) 0.3141(12) 0.1820(3) 0.0211(9) Uani 1 1 d . . . . .
H15 H 0.4527 0.4649 0.1538 0.025 Uiso 1 1 calc R . . . .
C16 C 0.5739(4) 0.1826(12) 0.1198(3) 0.0228(9) Uani 1 1 d . . . . .
H16 H 0.5620 0.2404 0.0482 0.027 Uiso 1 1 calc R . . . .
C17 C 0.6566(4) -0.0317(11) 0.1611(3) 0.0197(9) Uani 1 1 d . . . . .
C18 C 0.6735(4) -0.1215(11) 0.2646(3) 0.0221(9) Uani 1 1 d . . . . .
H18 H 0.7310 -0.2690 0.2926 0.026 Uiso 1 1 calc R . . . .
C19 C 0.6061(4) 0.0048(11) 0.3273(3) 0.0219(9) Uani 1 1 d . . . . .
H19 H 0.6168 -0.0584 0.3981 0.026 Uiso 1 1 calc R . . . .
Cl20 Cl 0.74078(10) -0.1924(3) 0.08245(8) 0.0274(3) Uani 1 1 d . . . . .

loop_
_atom_site_aniso_label
_atom_site_aniso_U_11
_atom_site_aniso_U_22
_atom_site_aniso_U_33
_atom_site_aniso_U_23
_atom_site_aniso_U_13
_atom_site_aniso_U_12
S1 0.0196(4) 0.0193(5) 0.0135(4) -0.0010(4) 0.0046(3) 0.0001(4)
N2 0.0245(17) 0.027(2) 0.0131(15) -0.0050(16) 0.0053(14) 0.0046(17)
C3 0.0178(18) 0.022(2) 0.0160(18) 0.0024(18) 0.0052(15) 0.0004(18)
N4 0.0210(16) 0.0242(19) 0.0150(14) 0.0002(17) 0.0060(12) 0.0021(17)
C5 0.0209(18) 0.019(2) 0.0154(17) 0.0013(18) 0.0070(15) 0.0009(18)
C6 0.025(2) 0.027(3) 0.0154(18) -0.0006(18) 0.0057(16) 0.0006(19)
C7 0.028(2) 0.025(3) 0.0179(18) -0.005(2) 0.0093(16) -0.001(2)
C8 0.026(2) 0.027(2) 0.025(2) -0.002(2) 0.0120(17) 0.003(2)
C9 0.0221(19) 0.022(2) 0.0194(19) -0.0003(18) 0.0053(16) 0.0000(18)
C10 0.0213(19) 0.019(2) 0.0132(17) -0.0012(16) 0.0067(15) 0.0002(17)
O11 0.0232(14) 0.0247(18) 0.0197(14) -0.0020(14) 0.0028(12) -0.0011(14)
C12 0.031(2) 0.020(2) 0.0164(18) 0.0009(18) 0.0096(17) -0.0026(19)
N13 0.0222(17) 0.022(2) 0.0128(15) 0.0017(15) 0.0054(13) 0.0040(16)
C14 0.0168(17) 0.023(3) 0.0156(17) -0.0006(17) 0.0061(14) -0.0013(17)
C15 0.0232(19) 0.024(2) 0.0170(18) 0.005(2) 0.0073(16) 0.005(2)
C16 0.0252(19) 0.028(2) 0.0150(17) 0.003(2) 0.0058(15) -0.001(2)
C17 0.0211(19) 0.025(2) 0.0156(18) -0.0058(17) 0.0090(16) 0.0006(18)
C18 0.024(2) 0.023(2) 0.0191(19) -0.0002(18) 0.0061(17) 0.0053(18)
C19 0.026(2) 0.024(3) 0.0166(18) 0.0026(19) 0.0078(16) 0.006(2)
Cl20 0.0276(5) 0.0360(7) 0.0217(5) -0.0076(5) 0.0122(4) 0.0019(5)

loop_
_atom_type_symbol
_atom_type_description
_atom_type_scat_dispersion_real
_atom_type_scat_dispersion_imag
_atom_type_scat_source
C C 0.0181 0.0091 'International Tables Vol C Tables 4.2.6.8 and 6.1.1.4'
H H 0.0000 0.0000 'International Tables Vol C Tables 4.2.6.8 and 6.1.1.4'
Cl Cl 0.3639 0.7018 'International Tables Vol C Tables 4.2.6.8 and 6.1.1.4'
N N 0.0311 0.0180 'International Tables Vol C Tables 4.2.6.8 and 6.1.1.4'
O O 0.0492 0.0322 'International Tables Vol C Tables 4.2.6.8 and 6.1.1.4'
S S 0.3331 0.5567 'International Tables Vol C Tables 4.2.6.8 and 6.1.1.4'

loop_
_exptl_crystal_face_index_h
_exptl_crystal_face_index_k
_exptl_crystal_face_index_l
_exptl_crystal_face_perp_dist
5 0 4 0.0137
-5 0 -4 0.0017
1 3 0 0.1069
-1 -3 0 0.1069
5 0 -8 0.0213
-5 0 8 0.0213
4 -1 -7 0.0558
-4 1 7 0.0523

loop_
_geom_angle_atom_site_label_1
_geom_angle_atom_site_label_2
_geom_angle_atom_site_label_3
_geom_angle
_geom_angle_site_symmetry_1
_geom_angle_site_symmetry_3
_geom_angle_publ_flag
N2 S1 C10 106.7(2) . . ?
N2 S1 C12 106.4(2) . . ?
C10 S1 C12 107.9(2) . . ?
O11 S1 N2 115.2(2) . . ?
O11 S1 C10 113.6(2) . . ?
O11 S1 C12 106.7(2) . . ?
C3 N2 S1 122.9(3) . . ?
N2 C3 N13 114.3(4) . . ?
N4 C3 N2 129.2(4) . . ?
N4 C3 N13 116.5(4) . . ?
C3 N4 C5 118.0(3) . . ?
N4 C5 C6 118.8(4) . . ?
N4 C5 C10 126.4(4) . . ?
C6 C5 C10 114.8(4) . . ?
C5 C6 H6 119.1 . . ?
C7 C6 C5 121.9(4) . . ?
C7 C6 H6 119.1 . . ?
C6 C7 H7 119.3 . . ?
C6 C7 C8 121.3(4) . . ?
C8 C7 H7 119.3 . . ?
C7 C8 H8 120.7 . . ?
C9 C8 C7 118.6(5) . . ?
C9 C8 H8 120.7 . . ?
C8 C9 H9 119.9 . . ?
C8 C9 C10 120.2(4) . . ?
C10 C9 H9 119.9 . . ?
C5 C10 S1 116.8(3) . . ?
C9 C10 S1 120.0(3) . . ?
C9 C10 C5 123.2(4) . . ?
S1 C12 H12A 109.5 . . ?
S1 C12 H12B 109.5 . . ?
S1 C12 H12C 109.5 . . ?
H12A C12 H12B 109.5 . . ?
H12A C12 H12C 109.5 . . ?
H12B C12 H12C 109.5 . . ?
C3 N13 H13 117(4) . . ?
C3 N13 C14 128.7(4) . . ?
C14 N13 H13 114(4) . . ?
C15 C14 N13 123.6(4) . . ?
C19 C14 N13 117.5(4) . . ?
C19 C14 C15 118.8(4) . . ?
C14 C15 H15 120.0 . . ?
C16 C15 C14 120.0(5) . . ?
C16 C15 H15 120.0 . . ?
C15 C16 H16 119.8 . . ?
C17 C16 C15 120.3(4) . . ?
C17 C16 H16 119.8 . . ?
C16 C17 C18 120.6(4) . . ?
C16 C17 Cl20 119.9(3) . . ?
C18 C17 Cl20 119.5(4) . . ?
C17 C18 H18 120.2 . . ?
C17 C18 C19 119.7(4) . . ?
C19 C18 H18 120.2 . . ?
C14 C19 H19 119.7 . . ?
C18 C19 C14 120.5(4) . . ?
C18 C19 H19 119.7 . . ?

loop_
_geom_bond_atom_site_label_1
_geom_bond_atom_site_label_2
_geom_bond_distance
_geom_bond_site_symmetry_2
_geom_bond_publ_flag
S1 N2 1.551(4) . ?
S1 C10 1.730(4) . ?
S1 O11 1.443(3) . ?
S1 C12 1.755(4) . ?
N2 C3 1.365(5) . ?
C3 N4 1.309(6) . ?
C3 N13 1.368(6) . ?
N4 C5 1.379(6) . ?
C5 C6 1.415(6) . ?
C5 C10 1.420(5) . ?
C6 H6 0.9500 . ?
C6 C7 1.374(7) . ?
C7 H7 0.9500 . ?
C7 C8 1.408(6) . ?
C8 H8 0.9500 . ?
C8 C9 1.367(7) . ?
C9 H9 0.9500 . ?
C9 C10 1.389(6) . ?
C12 H12A 0.9800 . ?
C12 H12B 0.9800 . ?
C12 H12C 0.9800 . ?
N13 H13 0.84(6) . ?
N13 C14 1.411(6) . ?
C14 C15 1.407(6) . ?
C14 C19 1.399(6) . ?
C15 H15 0.9500 . ?
C15 C16 1.384(7) . ?
C16 H16 0.9500 . ?
C16 C17 1.377(7) . ?
C17 C18 1.384(6) . ?
C17 Cl20 1.742(4) . ?
C18 H18 0.9500 . ?
C18 C19 1.388(6) . ?
C19 H19 0.9500 . ?

loop_
_exptl_oxdiff_crystal_face_indexfrac_h
_exptl_oxdiff_crystal_face_indexfrac_k
_exptl_oxdiff_crystal_face_indexfrac_l
_exptl_oxdiff_crystal_face_x
_exptl_oxdiff_crystal_face_y
_exptl_oxdiff_crystal_face_z
4.9378 -0.2099 3.9753 -0.0784 0.9969 -0.0090
-4.9378 0.2099 -3.9753 0.0784 -0.9969 0.0090
1.0432 3.1157 0.3583 0.9782 0.1813 0.1009
-1.0432 -3.1157 -0.3583 -0.9782 -0.1813 -0.1009
4.9023 0.1608 -7.5107 -0.0091 -0.0006 1.0000
-4.9023 -0.1608 7.5107 0.0091 0.0006 -1.0000
3.9959 -0.9999 -6.9943 -0.3678 -0.0804 0.8696
-3.9959 0.9999 6.9943 0.3678 0.0804 -0.8696
